data_7033590
loop_
_publ_author_name
'Zhang, Liyan'
'Rong, Lulu'
'Hu, Guoli'
'Jin, Suo'
'Jia, Wei-Guo'
'Liu, Ji'
'Yuan, Guozan'

_publ_section_title
;
 Six Zn(ii) and Cd(ii) coordination polymers assembled from a similar
 binuclear building unit: tunable structures and luminescence properties.
;
_journal_issue 15
_journal_name_full 'Dalton transactions (Cambridge, England : 2003)'
_journal_page_first 6731
_journal_page_last 6739
_journal_paper_doi 10.1039/c4dt03660c
_journal_volume 44
_journal_year 2015
_chemical_formula_sum 'C36 H22 Br2 N4 O3 Zn2'
_chemical_formula_weight 849.14
_chemical_name_systematic
; 
 ? 
;
_space_group_IT_number 15
_symmetry_cell_setting monoclinic
_symmetry_space_group_name_Hall '-C 2yc'
_symmetry_space_group_name_H-M 'C 1 2/c 1'
_atom_sites_solution_hydrogens geom
_atom_sites_solution_primary direct
_atom_sites_solution_secondary difmap
_audit_creation_method SHELXL-97
_audit_update_record
;
2014-09-16 deposited with the CCDC.
2015-01-08 downloaded from the CCDC.
;
_cell_angle_alpha 90.00
_cell_angle_beta 130.487(2)
_cell_angle_gamma 90.00
_cell_formula_units_Z 4
_cell_length_a 23.908(4)
_cell_length_b 11.2970(17)
_cell_length_c 16.294(2)
_cell_measurement_temperature 173(2)
_cell_measurement_theta_max 25.79
_cell_measurement_theta_min 2.24
_cell_volume 3347.1(9)
_computing_cell_refinement 'Bruker SMART'
_computing_data_collection 'Bruker SMART'
_computing_data_reduction 'Bruker SAINT'
_computing_molecular_graphics 'Bruker SHELXTL'
_computing_publication_material 'Bruker SHELXTL'
_computing_structure_refinement 'Bruker SHELXTL'
_computing_structure_solution 'Bruker SHELXTL'
_diffrn_ambient_temperature 173(2)
_diffrn_measured_fraction_theta_full 0.989
_diffrn_measured_fraction_theta_max 0.989
_diffrn_measurement_device_type 'CCD area detector'
_diffrn_measurement_method 'phi and omega scans'
_diffrn_radiation_monochromator graphite
_diffrn_radiation_source 'fine-focus sealed tube'
_diffrn_radiation_type MoK\a
_diffrn_radiation_wavelength 0.71073
_diffrn_reflns_av_R_equivalents 0.0376
_diffrn_reflns_av_sigmaI/netI 0.0357
_diffrn_reflns_limit_h_max 30
_diffrn_reflns_limit_h_min -30
_diffrn_reflns_limit_k_max 14
_diffrn_reflns_limit_k_min -13
_diffrn_reflns_limit_l_max 21
_diffrn_reflns_limit_l_min -15
_diffrn_reflns_number 14309
_diffrn_reflns_theta_full 27.59
_diffrn_reflns_theta_max 27.59
_diffrn_reflns_theta_min 2.12
_exptl_absorpt_coefficient_mu 3.863
_exptl_absorpt_correction_T_max 0.5273
_exptl_absorpt_correction_T_min 0.5121
_exptl_absorpt_correction_type multi-scan
_exptl_absorpt_process_details sadabs
_exptl_crystal_colour Yellow
_exptl_crystal_density_diffrn 1.685
_exptl_crystal_density_method 'not measured'
_exptl_crystal_description Block
_exptl_crystal_F_000 1680
_exptl_crystal_size_max 0.20
_exptl_crystal_size_mid 0.19
_exptl_crystal_size_min 0.19
_refine_diff_density_max 0.584
_refine_diff_density_min -0.466
_refine_diff_density_rms 0.077
_refine_ls_extinction_method none
_refine_ls_goodness_of_fit_ref 1.018
_refine_ls_hydrogen_treatment mixed
_refine_ls_matrix_type full
_refine_ls_number_parameters 202
_refine_ls_number_reflns 3832
_refine_ls_number_restraints 1
_refine_ls_restrained_S_all 1.023
_refine_ls_R_factor_all 0.0575
_refine_ls_R_factor_gt 0.0358
_refine_ls_shift/su_max 0.001
_refine_ls_shift/su_mean 0.000
_refine_ls_structure_factor_coef Fsqd
_refine_ls_weighting_details 'calc w=1/[\s^2^(Fo^2^)+(0.0482P)^2^+4.0697P] where P=(Fo^2^+2Fc^2^)/3'
_refine_ls_weighting_scheme calc
_refine_ls_wR_factor_gt 0.0872
_refine_ls_wR_factor_ref 0.0983
_reflns_number_gt 2822
_reflns_number_total 3832
_reflns_threshold_expression >2sigma(I)
_cod_data_source_file c4dt03660c2.cif
_cod_data_source_block added_by_encifer
_cod_depositor_comments
;
The following automatic conversions were performed:

'_symmetry_cell_setting' value 'Monoclinic' changed to 'monoclinic'
according to
/usr/data/users/saulius/crontab/automatic-downloads/rss-feeds/RSC/lib/dictionaries/cif_core.dic
dictionary named 'cif_core.dic' version 2.4.2 from 2011-04-26.

Automatic conversion script
Id: cif_fix_values 2935 2014-11-11 08:27:57Z andrius 

 Adding full bibliography for 7033588--7033593.cif.
;
_cod_original_cell_volume 3347.0(9)
_cod_original_sg_symbol_H-M 'C2/c  '
_cod_database_code 7033590

loop_
_symmetry_equiv_pos_as_xyz
'x, y, z'
'-x, y, -z+1/2'
'x+1/2, y+1/2, z'
'-x+1/2, y+1/2, -z+1/2'
'-x, -y, -z'
'x, -y, z-1/2'
'-x+1/2, -y+1/2, -z'
'x+1/2, -y+1/2, z-1/2'

loop_
_atom_site_label
_atom_site_type_symbol
_atom_site_fract_x
_atom_site_fract_y
_atom_site_fract_z
_atom_site_U_iso_or_equiv
_atom_site_adp_type
_atom_site_occupancy
_atom_site_symmetry_multiplicity
_atom_site_calc_flag
_atom_site_refinement_flags
Br1 Br 0.57429(2) 0.78278(4) 0.41455(3) 0.05848(14) Uani 1 1 d .
Zn1 Zn 0.67584(2) 0.67814(3) 0.45614(3) 0.03903(12) Uani 1 1 d .
O1 O 0.78124(12) 0.6980(2) 0.58785(18) 0.0497(6) Uani 1 1 d .
N1 N 0.68947(14) 0.5388(2) 0.5657(2) 0.0400(6) Uani 1 1 d .
C1 C 0.80822(18) 0.6283(3) 0.6719(2) 0.0416(7) Uani 1 1 d .
N2 N 0.34767(15) 0.5480(2) 0.1536(2) 0.0423(6) Uani 1 1 d .
C2 C 0.87891(19) 0.6355(3) 0.7678(3) 0.0490(8) Uani 1 1 d .
H2 H 0.9118 0.6917 0.7760 0.059 Uiso 1 1 calc R
C3 C 0.9034(2) 0.5605(4) 0.8543(3) 0.0579(10) Uani 1 1 d .
H3 H 0.9524 0.5682 0.9204 0.069 Uiso 1 1 calc R
C4 C 0.8585(2) 0.4769(4) 0.8458(3) 0.0594(10) Uani 1 1 d .
H4 H 0.8764 0.4272 0.9054 0.071 Uiso 1 1 calc R
C5 C 0.7857(2) 0.4646(3) 0.7481(3) 0.0472(8) Uani 1 1 d .
C6 C 0.76015(17) 0.5424(3) 0.6612(2) 0.0380(7) Uani 1 1 d .
C7 C 0.7343(2) 0.3815(3) 0.7289(3) 0.0553(9) Uani 1 1 d .
H7 H 0.7490 0.3266 0.7839 0.066 Uiso 1 1 calc R
C8 C 0.6645(2) 0.3782(3) 0.6340(3) 0.0528(9) Uani 1 1 d .
H8 H 0.6308 0.3209 0.6220 0.063 Uiso 1 1 calc R
C9 C 0.64185(19) 0.4619(3) 0.5517(3) 0.0436(7) Uani 1 1 d .
C10 C 0.5663(2) 0.4706(3) 0.4498(3) 0.0494(8) Uani 1 1 d .
H10 H 0.5590 0.5227 0.3978 0.059 Uiso 1 1 calc R
C11 C 0.5070(2) 0.4159(3) 0.4203(3) 0.0497(8) Uani 1 1 d .
H11 H 0.5132 0.3600 0.4691 0.060 Uiso 1 1 calc R
C12 C 0.43222(19) 0.4349(3) 0.3178(3) 0.0472(8) Uani 1 1 d .
C13 C 0.3749(2) 0.3600(4) 0.2837(4) 0.0644(11) Uani 1 1 d .
H13 H 0.3833 0.2957 0.3280 0.077 Uiso 1 1 calc R
C14 C 0.3061(2) 0.3782(4) 0.1861(4) 0.0724(12) Uani 1 1 d .
H14 H 0.2669 0.3264 0.1626 0.087 Uiso 1 1 calc R
C15 C 0.2941(2) 0.4716(4) 0.1226(3) 0.0593(10) Uani 1 1 d .
H15 H 0.2465 0.4824 0.0545 0.071 Uiso 1 1 calc R
C16 C 0.41464(19) 0.5297(3) 0.2495(3) 0.0433(7) Uani 1 1 d .
H16 H 0.4525 0.5846 0.2724 0.052 Uiso 1 1 calc R
C17 C 0.4733(7) 0.8629(11) 0.6954(6) 0.224(5) Uiso 1 1 d D
C18 C 0.3952(5) 0.8625(8) 0.6197(7) 0.150(3) Uiso 1 1 d .
O19 O 0.5086(6) 0.8647(10) 0.6536(9) 0.146(4) Uiso 0.50 1 d P

loop_
_atom_site_aniso_label
_atom_site_aniso_U_11
_atom_site_aniso_U_22
_atom_site_aniso_U_33
_atom_site_aniso_U_23
_atom_site_aniso_U_13
_atom_site_aniso_U_12
Br1 0.0477(2) 0.0577(3) 0.0560(2) -0.00615(17) 0.02742(19) 0.00920(17)
Zn1 0.0346(2) 0.0413(2) 0.03417(19) 0.00572(15) 0.01918(16) 0.00125(15)
O1 0.0373(12) 0.0534(15) 0.0392(12) 0.0163(10) 0.0162(10) -0.0032(10)
N1 0.0436(15) 0.0390(15) 0.0400(14) 0.0093(11) 0.0284(12) 0.0054(12)
C1 0.0432(18) 0.0417(18) 0.0374(16) 0.0098(14) 0.0250(15) 0.0089(14)
N2 0.0404(14) 0.0453(16) 0.0456(14) -0.0040(12) 0.0298(13) -0.0039(12)
C2 0.0436(19) 0.048(2) 0.0434(18) 0.0085(15) 0.0231(16) 0.0051(16)
C3 0.046(2) 0.066(3) 0.0414(19) 0.0146(17) 0.0192(16) 0.0112(18)
C4 0.062(2) 0.068(3) 0.0420(19) 0.0236(18) 0.0311(18) 0.021(2)
C5 0.051(2) 0.050(2) 0.0444(18) 0.0164(16) 0.0325(16) 0.0144(16)
C6 0.0412(17) 0.0407(18) 0.0343(15) 0.0097(13) 0.0255(14) 0.0107(13)
C7 0.067(2) 0.053(2) 0.057(2) 0.0220(18) 0.046(2) 0.0134(19)
C8 0.060(2) 0.049(2) 0.063(2) 0.0146(17) 0.046(2) 0.0042(17)
C9 0.0498(19) 0.0420(19) 0.0478(18) 0.0074(15) 0.0356(16) 0.0036(15)
C10 0.055(2) 0.049(2) 0.0519(19) 0.0069(16) 0.0385(18) -0.0015(17)
C11 0.052(2) 0.0440(19) 0.057(2) 0.0108(16) 0.0371(18) 0.0002(16)
C12 0.049(2) 0.0414(18) 0.056(2) 0.0033(16) 0.0369(17) -0.0026(15)
C13 0.055(2) 0.055(2) 0.079(3) 0.012(2) 0.042(2) -0.0101(19)
C14 0.059(3) 0.066(3) 0.082(3) 0.003(2) 0.041(2) -0.021(2)
C15 0.046(2) 0.065(3) 0.059(2) -0.0064(19) 0.0301(18) -0.0130(18)
C16 0.0445(18) 0.0425(18) 0.0484(18) -0.0032(15) 0.0326(16) -0.0044(15)

loop_
_atom_type_symbol
_atom_type_description
_atom_type_scat_dispersion_real
_atom_type_scat_dispersion_imag
_atom_type_scat_source
C C 0.0033 0.0016 'International Tables Vol C Tables 4.2.6.8 and 6.1.1.4'
H H 0.0000 0.0000 'International Tables Vol C Tables 4.2.6.8 and 6.1.1.4'
N N 0.0061 0.0033 'International Tables Vol C Tables 4.2.6.8 and 6.1.1.4'
O O 0.0106 0.0060 'International Tables Vol C Tables 4.2.6.8 and 6.1.1.4'
Zn Zn 0.2839 1.4301 'International Tables Vol C Tables 4.2.6.8 and 6.1.1.4'
Br Br -0.2901 2.4595 'International Tables Vol C Tables 4.2.6.8 and 6.1.1.4'

loop_
_geom_angle_atom_site_label_1
_geom_angle_atom_site_label_2
_geom_angle_atom_site_label_3
_geom_angle
_geom_angle_site_symmetry_1
_geom_angle_site_symmetry_3
O1 Zn1 N2 116.70(11) . 2_655
O1 Zn1 O1 74.85(10) . 7_666
N2 Zn1 O1 95.50(10) 2_655 7_666
O1 Zn1 N1 78.06(9) . .
N2 Zn1 N1 90.37(10) 2_655 .
O1 Zn1 N1 152.01(9) 7_666 .
O1 Zn1 Br1 126.54(8) . .
N2 Zn1 Br1 116.72(8) 2_655 .
O1 Zn1 Br1 101.84(7) 7_666 .
N1 Zn1 Br1 99.82(7) . .
C1 O1 Zn1 118.1(2) . .
C1 O1 Zn1 136.3(2) . 7_666
Zn1 O1 Zn1 105.15(9) . 7_666
C9 N1 C6 120.2(3) . .
C9 N1 Zn1 131.1(2) . .
C6 N1 Zn1 108.7(2) . .
O1 C1 C2 123.7(3) . .
O1 C1 C6 117.6(3) . .
C2 C1 C6 118.6(3) . .
C16 N2 C15 117.7(3) . .
C16 N2 Zn1 124.0(2) . 2_655
C15 N2 Zn1 118.0(2) . 2_655
C1 C2 C3 120.7(3) . .
C4 C3 C2 121.7(3) . .
C3 C4 C5 119.7(3) . .
C4 C5 C7 125.2(3) . .
C4 C5 C6 118.7(3) . .
C7 C5 C6 116.1(3) . .
N1 C6 C5 122.0(3) . .
N1 C6 C1 117.5(3) . .
C5 C6 C1 120.5(3) . .
C8 C7 C5 121.5(3) . .
C7 C8 C9 119.4(3) . .
N1 C9 C8 120.7(3) . .
N1 C9 C10 116.1(3) . .
C8 C9 C10 123.2(3) . .
C11 C10 C9 128.8(3) . .
C10 C11 C12 125.1(3) . .
C13 C12 C16 116.2(3) . .
C13 C12 C11 121.7(3) . .
C16 C12 C11 122.1(3) . .
C14 C13 C12 120.3(4) . .
C13 C14 C15 119.7(4) . .
N2 C15 C14 122.1(4) . .
N2 C16 C12 124.0(3) . .
C17 C17 O19 106.8(18) 2_656 .
C17 C17 C18 136(2) 2_656 .
O19 C17 C18 116.8(9) . .

loop_
_geom_bond_atom_site_label_1
_geom_bond_atom_site_label_2
_geom_bond_distance
_geom_bond_site_symmetry_2
Br1 Zn1 2.3697(6) .
Zn1 O1 1.996(2) .
Zn1 N2 2.090(3) 2_655
Zn1 O1 2.117(2) 7_666
Zn1 N1 2.239(2) .
O1 C1 1.328(4) .
O1 Zn1 2.117(2) 7_666
N1 C9 1.329(4) .
N1 C6 1.366(4) .
C1 C2 1.369(5) .
C1 C6 1.426(5) .
N2 C16 1.342(4) .
N2 C15 1.342(5) .
N2 Zn1 2.090(3) 2_655
C2 C3 1.405(5) .
C3 C4 1.367(6) .
C4 C5 1.409(5) .
C5 C7 1.411(5) .
C5 C6 1.423(4) .
C7 C8 1.351(5) .
C8 C9 1.428(5) .
C9 C10 1.460(5) .
C10 C11 1.318(5) .
C11 C12 1.468(5) .
C12 C13 1.383(5) .
C12 C16 1.399(5) .
C13 C14 1.371(6) .
C14 C15 1.371(6) .
C17 C17 1.360(15) 2_656
C17 O19 1.386(16) .
C17 C18 1.421(14) .
